data_7130552
loop_
_publ_author_name
'Siwach, Puneet'
'Sikarwar, Poonam'
'Rajput, Shubham Ajaykumar'
'Antharjanam, P. K. Sudhadevi'
'Chandiran, Aravind Kumar'

_publ_section_title
;
 Effect of halogenated spacer cation on structural symmetry breaking in 2D
 halide double perovskites
;
_journal_name_full 'Chemical Communications'
_journal_paper_doi 10.1039/D2CC02747J
_journal_year 2022
_chemical_formula_sum 'C12 H36 Ag Bi Br11.03 Cl0.97 N4'
_chemical_formula_weight 1469.09
_space_group_crystal_system monoclinic
_space_group_IT_number 7
_space_group_name_Hall 'P -2yc'
_space_group_name_H-M_alt 'P 1 c 1'
_atom_sites_solution_hydrogens geom
_audit_block_doi 10.5517/ccdc.csd.cc2bw9k3
_audit_creation_method SHELXL-2018/3
_audit_update_record
;
2022-05-06 deposited with the CCDC.	2022-08-17 downloaded from the CCDC.
;
_cell_angle_alpha 90
_cell_angle_beta 90.543(5)
_cell_angle_gamma 90
_cell_formula_units_Z 2
_cell_length_a 8.7776(12)
_cell_length_b 7.9372(10)
_cell_length_c 25.632(4)
_cell_measurement_reflns_used 9945
_cell_measurement_temperature 220(2)
_cell_measurement_theta_max 27.40
_cell_measurement_theta_min 3.18
_cell_volume 1785.7(4)
_computing_cell_refinement 'APEX3/SAINT (Bruker, 2016)'
_computing_data_collection 'APEX3 (Bruker, 2016)'
_computing_data_reduction 'SAINT/XPREP (Bruker, 2016)'
_computing_molecular_graphics 'ORTEP3 (Farrugia, 1997) and Mercury (Bruno et al., 2002)'
_computing_publication_material 'SHELXL-2018/3 (Sheldrick, 2018)'
_computing_structure_refinement 'SHELXL-2018/3 (Sheldrick, 2018)'
_computing_structure_solution 'SHELXT-2018/2 (Sheldrick, 2018)'
_diffrn_ambient_temperature 220(2)
_diffrn_measured_fraction_theta_full 0.999
_diffrn_measured_fraction_theta_max 0.987
_diffrn_measurement_device_type 'Bruker D8 VENTURE diffractometer with PHOTON II detector'
_diffrn_measurement_method '\w and \f scan'
_diffrn_radiation_type MoK\a
_diffrn_radiation_wavelength 0.71073
_diffrn_reflns_av_R_equivalents 0.0667
_diffrn_reflns_av_unetI/netI 0.0557
_diffrn_reflns_Laue_measured_fraction_full 0.999
_diffrn_reflns_Laue_measured_fraction_max 0.987
_diffrn_reflns_limit_h_max 10
_diffrn_reflns_limit_h_min -10
_diffrn_reflns_limit_k_max 9
_diffrn_reflns_limit_k_min -9
_diffrn_reflns_limit_l_max 30
_diffrn_reflns_limit_l_min -30
_diffrn_reflns_number 38684
_diffrn_reflns_point_group_measured_fraction_full 0.999
_diffrn_reflns_point_group_measured_fraction_max 0.987
_diffrn_reflns_theta_full 24.996
_diffrn_reflns_theta_max 24.996
_diffrn_reflns_theta_min 2.384
_diffrn_source 'Fine-focus sealed tube'
_exptl_absorpt_coefficient_mu 17.893
_exptl_absorpt_correction_T_max 0.6471
_exptl_absorpt_correction_T_min 0.3411
_exptl_absorpt_correction_type multi-scan
_exptl_absorpt_process_details 'SADABS (Bruker, 2016)'
_exptl_crystal_colour brown
_exptl_crystal_density_diffrn 2.732
_exptl_crystal_description block
_exptl_crystal_F_000 1337
_exptl_crystal_size_max 0.150
_exptl_crystal_size_mid 0.100
_exptl_crystal_size_min 0.100
_refine_diff_density_max 2.537
_refine_diff_density_min -2.343
_refine_diff_density_rms 0.323
_refine_ls_abs_structure_details
;
 Twinning involves inversion, so Flack parameter cannot be determined
;
_refine_ls_extinction_method none
_refine_ls_goodness_of_fit_ref 1.090
_refine_ls_hydrogen_treatment constr
_refine_ls_matrix_type full
_refine_ls_number_parameters 332
_refine_ls_number_reflns 6273
_refine_ls_number_restraints 542
_refine_ls_restrained_S_all 1.083
_refine_ls_R_factor_all 0.0885
_refine_ls_R_factor_gt 0.0787
_refine_ls_shift/su_max 0.000
_refine_ls_shift/su_mean 0.000
_refine_ls_structure_factor_coef Fsqd
_refine_ls_weighting_details 'w=1/[\s^2^(Fo^2^)+(0.0770P)^2^+117.7965P] where P=(Fo^2^+2Fc^2^)/3'
_refine_ls_weighting_scheme calc
_refine_ls_wR_factor_gt 0.2067
_refine_ls_wR_factor_ref 0.2195
_reflns_Friedel_coverage 0.997
_reflns_Friedel_fraction_full 0.999
_reflns_Friedel_fraction_max 0.987
_reflns_number_gt 5759
_reflns_number_total 6273
_reflns_threshold_expression 'I > 2\s(I)'
_cod_data_source_file d2cc02747j2.cif
_cod_data_source_block bbvr1
_cod_original_sg_symbol_H-M 'P c'
_cod_database_code 7130552
_shelx_shelxl_version_number 2018/3
_shelx_space_group_comment
;
The symmetry employed for this shelxl refinement is uniquely defined
by the following loop, which should always be used as a source of
symmetry information in preference to the above space-group names.
They are only intended as comments.
;
_shelx_estimated_absorpt_t_min 0.174
_shelx_estimated_absorpt_t_max 0.268

loop_
_space_group_symop_operation_xyz
'x, y, z'
'x, -y, z+1/2'

loop_
_atom_site_label
_atom_site_type_symbol
_atom_site_fract_x
_atom_site_fract_y
_atom_site_fract_z
_atom_site_U_iso_or_equiv
_atom_site_adp_type
_atom_site_occupancy
_atom_site_site_symmetry_order
_atom_site_calc_flag
_atom_site_refinement_flags_posn
_atom_site_refinement_flags_adp
_atom_site_refinement_flags_occupancy
_atom_site_disorder_assembly
_atom_site_disorder_group
C1 C 0.643(9) 0.118(9) 0.4413(15) 0.057(15) Uani 1 1 d D U . . .
H1A H 0.607392 0.000924 0.442247 0.068 Uiso 1 1 calc R U . A 3
H1B H 0.753931 0.114310 0.438813 0.068 Uiso 1 1 calc R U . A 3
C2 C 0.605(9) 0.197(10) 0.4945(16) 0.068(15) Uani 1 1 d D U . . .
H2A H 0.681155 0.161736 0.520441 0.081 Uiso 1 1 calc R U . . .
H2B H 0.608387 0.319950 0.491735 0.081 Uiso 1 1 calc R U . . .
C3 C 0.447(9) 0.142(11) 0.512(3) 0.075(17) Uani 1 1 d D U . . .
H3A H 0.378882 0.153466 0.481769 0.091 Uiso 1 1 calc R U . . .
H3B H 0.453425 0.021303 0.519828 0.091 Uiso 1 1 calc R U . . .
C4 C 0.142(5) 0.388(5) 0.3459(11) 0.023(9) Uani 1 1 d D U . . .
H4A H 0.120122 0.508038 0.351417 0.028 Uiso 1 1 calc R U . . .
H4B H 0.253068 0.374690 0.344855 0.028 Uiso 1 1 calc R U . . .
C5 C 0.073(5) 0.332(7) 0.2939(16) 0.030(10) Uani 1 1 d D U . . .
H5A H 0.093376 0.211946 0.289413 0.036 Uiso 1 1 calc R U . . .
H5B H 0.125350 0.392319 0.265824 0.036 Uiso 1 1 calc R U . . .
C6 C -0.098(5) 0.362(9) 0.2877(18) 0.032(11) Uani 1 1 d D U . . .
H6A H -0.157160 0.287833 0.310386 0.038 Uiso 1 1 calc R U . . .
H6B H -0.125660 0.479461 0.294031 0.038 Uiso 1 1 calc R U . . .
C7 C 0.796(10) 0.584(8) 0.4466(17) 0.09(2) Uani 1 1 d D U . . .
H7A H 0.698481 0.523549 0.444310 0.104 Uiso 0.79(4) 1 calc R U P B 3
H7B H 0.877822 0.500888 0.447813 0.104 Uiso 0.79(4) 1 calc R U P B 3
H7'A H 0.689684 0.567666 0.435202 0.104 Uiso 0.21(4) 1 calc R U P B 4
H7'B H 0.840487 0.473387 0.453484 0.104 Uiso 0.21(4) 1 calc R U P B 4
C8 C 0.800(9) 0.689(12) 0.496(2) 0.078(18) Uani 1 1 d D U . . .
H8A H 0.732113 0.647194 0.523352 0.093 Uiso 1 1 calc R U . . .
H8B H 0.782359 0.809814 0.489886 0.093 Uiso 1 1 calc R U . . .
C9 C 0.966(9) 0.644(13) 0.505(3) 0.069(18) Uani 1 1 d D U . . .
H9A H 0.973354 0.521143 0.504484 0.082 Uiso 1 1 calc R U . . .
H9B H 1.022409 0.685182 0.474549 0.082 Uiso 1 1 calc R U . . .
N1 N 0.368(9) 0.221(12) 0.557(3) 0.08(2) Uani 1 1 d D U . . .
H1C H 0.405538 0.179374 0.586677 0.119 Uiso 1 1 calc R U . . .
H1D H 0.267278 0.197690 0.554385 0.119 Uiso 1 1 calc R U . . .
H1E H 0.381543 0.333009 0.555667 0.119 Uiso 1 1 calc R U . . .
N2 N -0.115(6) 0.316(7) 0.2323(17) 0.034(11) Uani 1 1 d D U . . .
H2C H -0.047606 0.374797 0.213251 0.052 Uiso 1 1 calc R U . . .
H2D H -0.209933 0.338932 0.221359 0.052 Uiso 1 1 calc R U . . .
H2E H -0.096274 0.204695 0.228436 0.052 Uiso 1 1 calc R U . . .
N3 N 1.049(7) 0.703(9) 0.552(2) 0.055(15) Uani 1 1 d D U . . .
H3C H 1.013209 0.649468 0.579956 0.082 Uiso 1 1 calc R U . . .
H3D H 1.035508 0.814795 0.555362 0.082 Uiso 1 1 calc R U . . .
H3E H 1.148979 0.680778 0.548270 0.082 Uiso 1 1 calc R U . . .
C10 C 0.232(10) 0.878(11) 0.3482(18) 0.069(14) Uani 1 1 d D U . . .
H10A H 0.123968 0.848635 0.347778 0.082 Uiso 1 1 calc R U . C 3
H10B H 0.239452 1.000056 0.353344 0.082 Uiso 1 1 calc R U . C 3
C12 C 0.468(8) 0.833(11) 0.286(2) 0.068(15) Uani 1 1 d D U . . .
H12A H 0.514942 0.942338 0.292764 0.082 Uiso 1 1 calc R U . . .
H12B H 0.517479 0.746761 0.307438 0.082 Uiso 1 1 calc R U . . .
C11 C 0.297(8) 0.837(10) 0.294(2) 0.067(13) Uani 1 1 d D U . . .
H11A H 0.256408 0.726799 0.284193 0.081 Uiso 1 1 calc R U . . .
H11B H 0.253973 0.919556 0.269871 0.081 Uiso 1 1 calc R U . . .
N4 N 0.478(10) 0.789(10) 0.229(3) 0.07(2) Uani 1 1 d D U . . .
H4C H 0.407145 0.710521 0.221254 0.108 Uiso 1 1 calc R U . . .
H4D H 0.571270 0.747155 0.222416 0.108 Uiso 1 1 calc R U . . .
H4E H 0.461738 0.881475 0.209777 0.108 Uiso 1 1 calc R U . . .
Br1 Br 0.6604(16) 0.9610(18) 0.6342(7) 0.043(3) Uani 0.53(2) 1 d D U P D 1
Br6 Br 1.2012(13) 0.9364(14) 0.6611(5) 0.029(3) Uani 0.56(2) 1 d D U P D 1
Ag1 Ag 1.4573(9) 1.6663(6) 0.6465(5) 0.0339(16) Uani 0.77(2) 1 d . U P E 1
Br1' Br 0.7417(19) 0.894(2) 0.6263(7) 0.038(4) Uani 0.47(2) 1 d D U P D 2
Br6' Br 1.119(2) 0.881(2) 0.6691(7) 0.037(3) Uani 0.44(2) 1 d D U P D 2
Ag1' Ag 1.387(3) 1.656(3) 0.6491(12) 0.0339(16) Uani 0.23(2) 1 d . U P E 2
Br2 Br 0.8795(13) 1.1431(14) 0.7534(4) 0.057(2) Uani 1 1 d . U . . .
Br3 Br 1.1561(9) 1.4295(12) 0.6612(4) 0.0492(18) Uani 1 1 d . U . . .
Br4 Br 1.0101(12) 1.1440(14) 0.5359(4) 0.057(2) Uani 1 1 d . U . . .
Br5 Br 0.7156(10) 1.4110(11) 0.6297(4) 0.057(2) Uani 1 1 d . U . . .
Br7 Br 1.4027(10) 1.6476(14) 0.5462(4) 0.050(3) Uani 1 1 d . U . . .
Br8 Br 1.4878(12) 1.6430(16) 0.7441(5) 0.060(3) Uani 1 1 d . U . . .
Br10 Br 0.0621(18) 0.259(2) 0.4029(5) 0.094(5) Uani 1 1 d D U . . .
Br9 Br 0.567(4) 0.214(3) 0.3773(11) 0.046(7) Uani 0.48(7) 1 d D U P F 3
Br11 Br 0.8183(14) 0.7234(16) 0.3861(5) 0.049(4) Uani 0.79(4) 1 d D U P B 3
Br12 Br 0.326(2) 0.770(2) 0.4075(6) 0.066(6) Uani 0.77(7) 1 d D U P G 3
Cl9 Cl 0.564(8) 0.245(6) 0.3908(17) 0.035(9) Uani 0.52(7) 1 d D U P F 4
Cl11 Cl 0.899(11) 0.688(10) 0.397(3) 0.052(13) Uani 0.21(4) 1 d D U P B 4
Cl12 Cl 0.306(18) 0.740(15) 0.396(3) 0.065(10) Uani 0.23(7) 1 d D U P G 4
Bi1 Bi 0.9459(5) 1.16671(15) 0.6446(2) 0.0320(4) Uani 1 1 d D U . . .

loop_
_atom_site_aniso_label
_atom_site_aniso_U_11
_atom_site_aniso_U_22
_atom_site_aniso_U_33
_atom_site_aniso_U_23
_atom_site_aniso_U_13
_atom_site_aniso_U_12
C1 0.055(18) 0.061(19) 0.054(19) -0.001(12) 0.009(12) 0.002(13)
C2 0.068(18) 0.067(18) 0.068(18) -0.002(12) -0.002(12) 0.003(12)
C3 0.08(2) 0.072(19) 0.08(2) -0.003(13) 0.006(13) 0.000(13)
C4 0.024(13) 0.029(13) 0.018(13) 0.001(11) -0.006(11) 0.001(11)
C5 0.032(14) 0.036(14) 0.023(13) 0.002(11) 0.000(11) -0.002(11)
C6 0.030(15) 0.035(14) 0.030(15) 0.002(11) 0.008(11) -0.002(11)
C7 0.09(2) 0.09(2) 0.09(2) 0.002(13) 0.001(13) -0.003(13)
C8 0.08(2) 0.08(2) 0.08(2) 0.001(12) 0.001(12) -0.005(12)
C9 0.07(2) 0.07(2) 0.07(2) -0.002(12) -0.001(13) -0.001(13)
N1 0.08(3) 0.08(3) 0.08(3) -0.01(2) 0.03(2) 0.00(2)
N2 0.036(19) 0.05(2) 0.022(17) 0.000(15) 0.010(15) -0.006(16)
N3 0.04(2) 0.06(2) 0.06(2) 0.00(2) -0.016(19) 0.01(2)
C10 0.074(17) 0.070(16) 0.062(17) -0.002(11) 0.003(11) 0.001(12)
C12 0.071(18) 0.067(18) 0.066(18) 0.000(12) 0.001(12) 0.001(12)
C11 0.070(17) 0.068(17) 0.064(16) 0.003(11) -0.001(11) 0.000(12)
N4 0.08(3) 0.06(3) 0.07(3) -0.02(2) 0.00(2) -0.02(2)
Br1 0.045(5) 0.036(5) 0.048(5) 0.000(4) 0.006(4) 0.004(4)
Br6 0.013(4) 0.027(5) 0.045(6) 0.001(4) 0.001(4) -0.005(4)
Ag1 0.010(4) 0.063(2) 0.029(2) 0.005(3) -0.003(3) 0.003(3)
Br1' 0.042(6) 0.032(6) 0.040(6) 0.000(5) -0.005(5) -0.012(5)
Br6' 0.039(6) 0.034(5) 0.038(5) 0.002(5) 0.008(5) -0.001(5)
Ag1' 0.010(4) 0.063(2) 0.029(2) 0.005(3) -0.003(3) 0.003(3)
Br2 0.077(5) 0.070(5) 0.023(4) 0.002(4) 0.002(4) -0.008(4)
Br3 0.039(3) 0.058(4) 0.051(4) -0.003(3) 0.000(3) -0.011(3)
Br4 0.069(5) 0.071(5) 0.032(5) 0.003(4) 0.000(4) 0.007(4)
Br5 0.069(4) 0.048(4) 0.055(4) 0.002(3) -0.004(4) 0.027(3)
Br7 0.048(4) 0.072(6) 0.030(5) 0.009(4) -0.004(4) -0.008(4)
Br8 0.060(5) 0.078(7) 0.042(6) -0.005(5) -0.002(5) -0.001(5)
Br10 0.116(9) 0.116(9) 0.050(7) 0.037(6) 0.005(6) 0.012(8)
Br9 0.033(7) 0.058(12) 0.046(13) -0.018(9) -0.008(10) -0.022(8)
Br11 0.051(7) 0.062(6) 0.034(6) -0.007(5) 0.004(5) 0.018(5)
Br12 0.099(9) 0.063(9) 0.034(8) -0.004(6) -0.007(6) -0.010(7)
Cl9 0.027(10) 0.059(16) 0.020(14) -0.012(13) -0.007(12) -0.024(12)
Cl11 0.04(2) 0.07(2) 0.05(2) -0.004(18) 0.009(18) 0.023(19)
Cl12 0.091(15) 0.066(15) 0.039(15) -0.002(13) -0.005(13) -0.012(13)
Bi1 0.0480(10) 0.0197(5) 0.0284(7) 0.0020(12) -0.0036(8) 0.0009(12)

loop_
_atom_type_symbol
_atom_type_description
_atom_type_scat_dispersion_real
_atom_type_scat_dispersion_imag
_atom_type_scat_source
C C 0.0033 0.0016 'International Tables Vol C Tables 4.2.6.8 and 6.1.1.4'
H H 0.0000 0.0000 'International Tables Vol C Tables 4.2.6.8 and 6.1.1.4'
N N 0.0061 0.0033 'International Tables Vol C Tables 4.2.6.8 and 6.1.1.4'
Cl Cl 0.1484 0.1585 'International Tables Vol C Tables 4.2.6.8 and 6.1.1.4'
Br Br -0.2901 2.4595 'International Tables Vol C Tables 4.2.6.8 and 6.1.1.4'
Ag Ag -0.8971 1.1015 'International Tables Vol C Tables 4.2.6.8 and 6.1.1.4'
Bi Bi -4.1077 10.2566 'International Tables Vol C Tables 4.2.6.8 and 6.1.1.4'

loop_
_geom_angle_atom_site_label_1
_geom_angle_atom_site_label_2
_geom_angle_atom_site_label_3
_geom_angle
_geom_angle_site_symmetry_1
_geom_angle_site_symmetry_3
_geom_angle_publ_flag
C2 C1 Cl9 109(2) . . ?
C2 C1 Br9 121(3) . . ?
C2 C1 H1A 107.0 . . ?
Br9 C1 H1A 107.0 . . ?
C2 C1 H1B 107.0 . . ?
Br9 C1 H1B 107.0 . . ?
H1A C1 H1B 106.7 . . ?
C3 C2 C1 111(6) . . ?
C3 C2 H2A 109.5 . . ?
C1 C2 H2A 109.5 . . ?
C3 C2 H2B 109.5 . . ?
C1 C2 H2B 109.5 . . ?
H2A C2 H2B 108.1 . . ?
N1 C3 C2 123(7) . . ?
N1 C3 H3A 106.6 . . ?
C2 C3 H3A 106.6 . . ?
N1 C3 H3B 106.6 . . ?
C2 C3 H3B 106.6 . . ?
H3A C3 H3B 106.6 . . ?
C5 C4 Br10 111(3) . . ?
C5 C4 H4A 109.4 . . ?
Br10 C4 H4A 109.4 . . ?
C5 C4 H4B 109.4 . . ?
Br10 C4 H4B 109.4 . . ?
H4A C4 H4B 108.0 . . ?
C4 C5 C6 115(4) . . ?
C4 C5 H5A 108.4 . . ?
C6 C5 H5A 108.4 . . ?
C4 C5 H5B 108.4 . . ?
C6 C5 H5B 108.4 . . ?
H5A C5 H5B 107.5 . . ?
N2 C6 C5 99(4) . . ?
N2 C6 H6A 112.0 . . ?
C5 C6 H6A 112.0 . . ?
N2 C6 H6B 112.0 . . ?
C5 C6 H6B 112.0 . . ?
H6A C6 H6B 109.7 . . ?
C8 C7 Cl11 110(3) . . ?
C8 C7 Br11 111(4) . . ?
C8 C7 H7A 109.5 . . ?
Br11 C7 H7A 109.5 . . ?
C8 C7 H7B 109.5 . . ?
Br11 C7 H7B 109.5 . . ?
H7A C7 H7B 108.0 . . ?
C8 C7 H7'A 109.7 . . ?
Cl11 C7 H7'A 109.7 . . ?
C8 C7 H7'B 109.7 . . ?
Cl11 C7 H7'B 109.7 . . ?
H7'A C7 H7'B 108.2 . . ?
C7 C8 C9 91(5) . . ?
C7 C8 H8A 113.5 . . ?
C9 C8 H8A 113.5 . . ?
C7 C8 H8B 113.5 . . ?
C9 C8 H8B 113.5 . . ?
H8A C8 H8B 110.8 . . ?
N3 C9 C8 121(6) . . ?
N3 C9 H9A 107.1 . . ?
C8 C9 H9A 107.1 . . ?
N3 C9 H9B 107.1 . . ?
C8 C9 H9B 107.1 . . ?
H9A C9 H9B 106.8 . . ?
C3 N1 H1C 109.5 . . ?
C3 N1 H1D 109.5 . . ?
H1C N1 H1D 109.5 . . ?
C3 N1 H1E 109.5 . . ?
H1C N1 H1E 109.5 . . ?
H1D N1 H1E 109.5 . . ?
C6 N2 H2C 109.5 . . ?
C6 N2 H2D 109.5 . . ?
H2C N2 H2D 109.5 . . ?
C6 N2 H2E 109.5 . . ?
H2C N2 H2E 109.5 . . ?
H2D N2 H2E 109.5 . . ?
C9 N3 H3C 109.5 . . ?
C9 N3 H3D 109.5 . . ?
H3C N3 H3D 109.5 . . ?
C9 N3 H3E 109.5 . . ?
H3C N3 H3E 109.5 . . ?
H3D N3 H3E 109.5 . . ?
C11 C10 Cl12 111(3) . . ?
C11 C10 Br12 117(4) . . ?
C11 C10 H10A 108.0 . . ?
Br12 C10 H10A 108.0 . . ?
C11 C10 H10B 108.0 . . ?
Br12 C10 H10B 108.0 . . ?
H10A C10 H10B 107.2 . . ?
N4 C12 C11 103(6) . . ?
N4 C12 H12A 111.3 . . ?
C11 C12 H12A 111.3 . . ?
N4 C12 H12B 111.3 . . ?
C11 C12 H12B 111.3 . . ?
H12A C12 H12B 109.2 . . ?
C12 C11 C10 121(7) . . ?
C12 C11 H11A 107.1 . . ?
C10 C11 H11A 107.1 . . ?
C12 C11 H11B 107.1 . . ?
C10 C11 H11B 107.1 . . ?
H11A C11 H11B 106.8 . . ?
C12 N4 H4C 109.5 . . ?
C12 N4 H4D 109.5 . . ?
H4C N4 H4D 109.5 . . ?
C12 N4 H4E 109.5 . . ?
H4C N4 H4E 109.5 . . ?
H4D N4 H4E 109.5 . . ?
Ag1 Br1 Bi1 157.5(6) 1_445 . ?
Br8 Ag1 Br7 171.3(4) . . ?
Br8 Ag1 Br1 96.1(6) . 1_665 ?
Br7 Ag1 Br1 92.6(5) . 1_665 ?
Br8 Ag1 Br5 91.1(4) . 1_655 ?
Br7 Ag1 Br5 87.3(4) . 1_655 ?
Br1 Ag1 Br5 93.4(4) 1_665 1_655 ?
Bi1 Br6' Ag1' 150.3(9) . 1_545 ?
Br8 Ag1' Br7 156.5(11) . . ?
Br8 Ag1' Br3 96.6(10) . . ?
Br7 Ag1' Br3 98.2(9) . . ?
Br8 Ag1' Br6' 97.3(10) . 1_565 ?
Br7 Ag1' Br6' 103.6(9) . 1_565 ?
Br3 Ag1' Br6' 77.8(7) . 1_565 ?
Ag1' Br3 Bi1 163.3(8) . . ?
Bi1 Br5 Ag1 164.0(5) . 1_455 ?
Br6' Bi1 Br3 102.4(5) . . ?
Br6' Bi1 Br5 166.7(5) . . ?
Br3 Bi1 Br5 88.79(19) . . ?
Br6' Bi1 Br1' 76.1(5) . . ?
Br3 Bi1 Br1' 178.0(5) . . ?
Br5 Bi1 Br1' 92.9(5) . . ?
Br6' Bi1 Br4 93.2(4) . . ?
Br3 Bi1 Br4 93.4(4) . . ?
Br5 Bi1 Br4 93.4(3) . . ?
Br1' Bi1 Br4 85.5(5) . . ?
Br6' Bi1 Br2 81.0(4) . . ?
Br3 Bi1 Br2 92.4(3) . . ?
Br5 Bi1 Br2 91.4(4) . . ?
Br1' Bi1 Br2 88.7(5) . . ?
Br4 Bi1 Br2 172.61(16) . . ?
Br3 Bi1 Br6 86.6(3) . . ?
Br5 Bi1 Br6 175.4(3) . . ?
Br4 Bi1 Br6 86.8(4) . . ?
Br2 Bi1 Br6 88.9(4) . . ?
Br3 Bi1 Br1 164.2(3) . . ?
Br5 Bi1 Br1 76.4(4) . . ?
Br4 Bi1 Br1 93.0(4) . . ?
Br2 Bi1 Br1 82.7(4) . . ?
Br6 Bi1 Br1 108.2(4) . . ?

loop_
_geom_bond_atom_site_label_1
_geom_bond_atom_site_label_2
_geom_bond_distance
_geom_bond_site_symmetry_2
_geom_bond_publ_flag
C1 C2 1.54(3) . ?
C1 Cl9 1.77(3) . ?
C1 Br9 1.922(19) . ?
C1 H1A 0.9800 . ?
C1 H1B 0.9800 . ?
C2 C3 1.53(3) . ?
C2 H2A 0.9800 . ?
C2 H2B 0.9800 . ?
C3 N1 1.48(3) . ?
C3 H3A 0.9800 . ?
C3 H3B 0.9800 . ?
C4 C5 1.52(3) . ?
C4 Br10 1.922(18) . ?
C4 H4A 0.9800 . ?
C4 H4B 0.9800 . ?
C5 C6 1.52(3) . ?
C5 H5A 0.9800 . ?
C5 H5B 0.9800 . ?
C6 N2 1.47(3) . ?
C6 H6A 0.9800 . ?
C6 H6B 0.9800 . ?
C7 C8 1.52(3) . ?
C7 Cl11 1.78(3) . ?
C7 Br11 1.915(19) . ?
C7 H7A 0.9800 . ?
C7 H7B 0.9800 . ?
C7 H7'A 0.9800 . ?
C7 H7'B 0.9800 . ?
C8 C9 1.52(3) . ?
C8 H8A 0.9800 . ?
C8 H8B 0.9800 . ?
C9 N3 1.47(3) . ?
C9 H9A 0.9800 . ?
C9 H9B 0.9800 . ?
N1 H1C 0.9000 . ?
N1 H1D 0.9000 . ?
N1 H1E 0.9000 . ?
N2 H2C 0.9000 . ?
N2 H2D 0.9000 . ?
N2 H2E 0.9000 . ?
N3 H3C 0.9000 . ?
N3 H3D 0.9000 . ?
N3 H3E 0.9000 . ?
C10 C11 1.53(3) . ?
C10 Cl12 1.76(3) . ?
C10 Br12 1.924(19) . ?
C10 H10A 0.9800 . ?
C10 H10B 0.9800 . ?
C12 N4 1.49(3) . ?
C12 C11 1.52(3) . ?
C12 H12A 0.9800 . ?
C12 H12B 0.9800 . ?
C11 H11A 0.9800 . ?
C11 H11B 0.9800 . ?
N4 H4C 0.9000 . ?
N4 H4D 0.9000 . ?
N4 H4E 0.9000 . ?
Br1 Ag1 2.960(14) 1_445 ?
Br1 Bi1 3.001(14) . ?
Br6 Bi1 2.920(11) . ?
Ag1 Br8 2.520(18) . ?
Ag1 Br7 2.615(17) . ?
Ag1 Br5 3.075(10) 1_655 ?
Br1' Bi1 2.845(14) . ?
Br6' Bi1 2.797(16) . ?
Br6' Ag1' 3.00(3) 1_545 ?
Ag1' Br8 2.59(3) . ?
Ag1' Br7 2.64(3) . ?
Ag1' Br3 2.73(3) . ?
Br2 Bi1 2.860(12) . ?
Br3 Bi1 2.814(8) . ?
Br4 Bi1 2.853(12) . ?
Br5 Bi1 2.824(8) . ?

loop_
_geom_hbond_atom_site_label_D
_geom_hbond_atom_site_label_H
_geom_hbond_atom_site_label_A
_geom_hbond_distance_DH
_geom_hbond_distance_HA
_geom_hbond_distance_DA
_geom_hbond_angle_DHA
_geom_hbond_site_symmetry_A
_geom_hbond_publ_flag
C1 H1B^c Br10 0.98 3.09 3.98(9) 152.2 1_655 yes
C2 H2A Br4 0.98 2.91 3.73(8) 140.9 1_545 yes
C4 H4A Br12^c 0.98 3.10 3.77(4) 127.0 . yes
C4 H4A Cl11^d 0.98 2.68 3.46(9) 136.3 1_455 yes
C4 H4A Cl12^d 0.98 2.71 3.39(17) 127.0 . yes
C4 H4B Br9^c 0.98 3.14 4.05(5) 155.1 . yes
C5 H5B Br3 0.98 3.05 3.97(5) 156.6 2_474 yes
C5 H5A Br6'^b 0.98 3.18 3.65(5) 110.8 2_464 yes
C6 H6A Br9^c 0.98 3.04 3.93(6) 151.9 1_455 yes
C6 H6B Br11^c 0.98 3.10 3.90(6) 139.9 1_455 yes
C7 H7B^c Br10 0.98 2.77 3.66(9) 152.6 1_655 yes
C8 H8A Br7 0.98 2.96 3.74(7) 137.7 1_445 yes
C9 H9A Br4 0.98 3.12 4.07(11) 164.2 1_545 yes
C9 H9B Br11^c 0.98 2.89 3.36(8) 110.1 . yes
C9 H9B Cl11^d 0.98 2.26 2.85(11) 117.6 . yes
N1 H1C Br1^a 0.90 3.07 3.84(10) 143.9 1_545 yes
N1 H1D Br4 0.90 2.34 3.23(9) 171.8 1_445 yes
N1 H1E Br7 0.90 2.52 3.41(9) 174.6 1_445 yes
N2 H2C Br3 0.90 2.73 3.63(5) 175.9 2_474 yes
N2 H2D Br5 0.90 3.14 3.71(5) 123.4 2_474 yes
N2 H2D Br8 0.90 2.73 3.52(5) 148.1 2_374 yes
N2 H2E Br6'^b 0.90 2.53 3.05(5) 117.6 2_464 yes
N2 H2E Br2 0.90 2.84 3.68(5) 155.7 2_464 yes
N3 H3C Br3 0.90 2.98 3.66(6) 133.7 1_545 yes
N3 H3D Br4 0.90 2.67 3.54(7) 163.0 . yes
N3 H3E Br7 0.90 2.24 3.14(6) 173.8 1_545 yes
C10 H10A^c Br11^c 0.98 3.03 3.97(10) 159.5 1_455 yes
C10 H10B^c Br10 0.98 2.88 3.66(7) 137.1 1_565 yes
N4 H4C Br3 0.90 2.90 3.73(8) 154.8 2_474 yes
N4 H4C Br8 0.90 2.95 3.45(8) 116.5 2_474 yes
N4 H4D Br2 0.90 2.94 3.61(9) 132.4 2_574 yes
N4 H4D Br5 0.90 2.98 3.67(7) 134.5 2_574 yes
N4 H4E Br1^a 0.90 2.90 3.54(8) 128.9 2_574 yes
N4 H4E Br6^a 0.90 2.97 3.69(9) 138.5 2_474 yes

loop_
_geom_torsion_atom_site_label_1
_geom_torsion_atom_site_label_2
_geom_torsion_atom_site_label_3
_geom_torsion_atom_site_label_4
_geom_torsion
_geom_torsion_site_symmetry_1
_geom_torsion_site_symmetry_2
_geom_torsion_site_symmetry_3
_geom_torsion_site_symmetry_4
_geom_torsion_publ_flag
Cl9 C1 C2 C3 85(8) . . . . ?
Br9 C1 C2 C3 81(8) . . . . ?
C1 C2 C3 N1 -168(7) . . . . ?
Br10 C4 C5 C6 64(6) . . . . ?
C4 C5 C6 N2 173(4) . . . . ?
Cl11 C7 C8 C9 -72(9) . . . . ?
Br11 C7 C8 C9 -99(7) . . . . ?
C7 C8 C9 N3 -177(8) . . . . ?
N4 C12 C11 C10 180(7) . . . . ?
Cl12 C10 C11 C12 -56(12) . . . . ?
Br12 C10 C11 C12 -45(11) . . . . ?
